data_4034757
loop_
_publ_author_name
'Langis-Barsetti, Sophie'
'Maris, Thierry'
'Wuest, James D.'

_publ_section_title
;
 Triptycene 1,2-Quinones and Quinols: Permeable Crystalline Redox-Active
 Molecular Solids.
;
_journal_issue 24
_journal_name_full 'The Journal of organic chemistry'
_journal_page_first 15426
_journal_page_last 15437
_journal_paper_doi 10.1021/acs.joc.8b02706
_journal_volume 83
_journal_year 2018
_chemical_formula_moiety 'C20 H12 O6, C4 H8 O'
_chemical_formula_sum 'C24 H20 O7'
_chemical_formula_weight 420.40
_space_group_crystal_system orthorhombic
_space_group_IT_number 43
_space_group_name_Hall 'F 2 -2d'
_space_group_name_H-M_alt 'F d d 2'
_atom_sites_solution_hydrogens geom
_atom_sites_solution_primary direct
_audit_creation_date 2016-03-24
_audit_creation_method
;
Olex2 1.2
(compiled 2016.02.19 svn.r3266 for OlexSys, GUI svn.r5155)
;
_cell_angle_alpha 90
_cell_angle_beta 90
_cell_angle_gamma 90
_cell_formula_units_Z 16
_cell_length_a 21.3113(8)
_cell_length_b 43.3656(17)
_cell_length_c 8.4955(3)
_cell_measurement_reflns_used 9967
_cell_measurement_temperature 100
_cell_measurement_theta_max 60.602
_cell_measurement_theta_min 4.023
_cell_volume 7851.3(5)
_computing_cell_refinement
;
SAINT (2013) V8.37A; Integration Software for Single Crystal Data.
Bruker AXS Inc., Madison, WI 53719-1173.
;
_computing_data_collection
;
APEX 2 (2013) Bruker AXS Inc., Madison, WI 53719-1173.
;
_computing_data_reduction
;
SAINT (2013) V8.37A; Integration Software for Single Crystal Data.
Bruker AXS Inc., Madison, WI 53719-1173.
;
_computing_molecular_graphics 'Olex2 (Dolomanov et al., 2009)'
_computing_publication_material 'Olex2 (Dolomanov et al., 2009)'
_computing_structure_refinement 'XL (Sheldrick, 2008)'
_computing_structure_solution 'ShelXT (Sheldrick, 2015)'
_diffrn_ambient_temperature 100
_diffrn_detector 'CMOS Area detector'
_diffrn_detector_area_resol_mean 10.24
_diffrn_detector_type 'Bruker Photon 100 CMOS Detector'
_diffrn_measured_fraction_theta_full 0.999
_diffrn_measured_fraction_theta_max 0.999
_diffrn_measurement_device 'k-geometry diffractometer'
_diffrn_measurement_device_type 'Bruker Venture Metaljet'
_diffrn_measurement_method '\w and \f scans'
_diffrn_radiation_collimation 'Focusing mirrors'
_diffrn_radiation_monochromator 'Helios MX Mirror Optics'
_diffrn_radiation_probe x-ray
_diffrn_radiation_type GaK\a
_diffrn_radiation_wavelength 1.34139
_diffrn_reflns_av_R_equivalents 0.0264
_diffrn_reflns_av_unetI/netI 0.0169
_diffrn_reflns_Laue_measured_fraction_full 0.999
_diffrn_reflns_Laue_measured_fraction_max 0.999
_diffrn_reflns_limit_h_max 27
_diffrn_reflns_limit_h_min -27
_diffrn_reflns_limit_k_max 56
_diffrn_reflns_limit_k_min -56
_diffrn_reflns_limit_l_max 11
_diffrn_reflns_limit_l_min -10
_diffrn_reflns_number 37484
_diffrn_reflns_point_group_measured_fraction_full 0.979
_diffrn_reflns_point_group_measured_fraction_max 0.966
_diffrn_reflns_theta_full 53.594
_diffrn_reflns_theta_max 60.669
_diffrn_reflns_theta_min 3.547
_diffrn_source 'Metal Jet'
_diffrn_source_target Ga
_diffrn_source_type 'Gallium Liquid Metal Jet Source'
_exptl_absorpt_coefficient_mu 0.562
_exptl_absorpt_correction_T_max 0.7519
_exptl_absorpt_correction_T_min 0.6869
_exptl_absorpt_correction_type multi-scan
_exptl_absorpt_process_details
;
SADABS-2014/5 (Bruker,2014/5) was used for absorption correction.
wR2(int) was 0.0881 before and 0.0415 after correction.
The Ratio of minimum to maximum transmission is 0.9136.
The \l/2 correction factor is 0.00150.
;
_exptl_crystal_colour 'lusterous dark Brown'
_exptl_crystal_colour_lustre lusterous
_exptl_crystal_colour_modifier dark
_exptl_crystal_colour_primary brown
_exptl_crystal_density_diffrn 1.423
_exptl_crystal_description platelet
_exptl_crystal_F_000 3520
_exptl_crystal_recrystallization_method 'crystallized in THF/hexane'
_exptl_crystal_size_max 0.31
_exptl_crystal_size_mid 0.14
_exptl_crystal_size_min 0.077
_refine_diff_density_max 0.474
_refine_diff_density_min -0.291
_refine_diff_density_rms 0.076
_refine_ls_abs_structure_details
;
 Flack x determined using 1800 quotients [(I+)-(I-)]/[(I+)+(I-)]
 (Parsons, Flack and Wagner, Acta Cryst. B69 (2013) 249-259).
;
_refine_ls_abs_structure_Flack -0.02(4)
_refine_ls_extinction_method none
_refine_ls_goodness_of_fit_ref 1.042
_refine_ls_hydrogen_treatment constr
_refine_ls_matrix_type full
_refine_ls_number_parameters 330
_refine_ls_number_reflns 4359
_refine_ls_number_restraints 155
_refine_ls_restrained_S_all 1.037
_refine_ls_R_factor_all 0.0547
_refine_ls_R_factor_gt 0.0535
_refine_ls_shift/su_max 0.000
_refine_ls_shift/su_mean 0.000
_refine_ls_structure_factor_coef Fsqd
_refine_ls_weighting_details 'w=1/[\s^2^(Fo^2^)+(0.1034P)^2^+10.1883P] where P=(Fo^2^+2Fc^2^)/3'
_refine_ls_weighting_scheme calc
_refine_ls_wR_factor_gt 0.1477
_refine_ls_wR_factor_ref 0.1490
_reflns_Friedel_coverage 0.810
_reflns_Friedel_fraction_full 0.955
_reflns_Friedel_fraction_max 0.927
_reflns_number_gt 4212
_reflns_number_total 4359
_reflns_threshold_expression 'I > 2\s(I)'
_cod_data_source_file jo8b02706_si_007.cif
_cod_data_source_block jw18521
_cod_depositor_comments
;
The following automatic conversions were performed:

data item '_diffrn_radiation_probe' value 'X-ray' was changed to
'x-ray' in accordance with the
/home/data/users/saulius/crontab/automatic-downloads/current/ACS/lib/dictionaries/cif_core.dic
dictionary named 'cif_core.dic' version 2.4.2 last updated on
2011-04-26.

data item '_exptl_crystal_colour_primary' value 'Brown' was changed
to 'brown' in accordance with the
/home/data/users/saulius/crontab/automatic-downloads/current/ACS/lib/dictionaries/cif_core.dic
dictionary named 'cif_core.dic' version 2.4.2 last updated on
2011-04-26.

Automatic conversion script
Id: cif_fix_values 6909 2019-04-08 15:41:33Z antanas 
;
_cod_database_code 4034757
_shelx_space_group_comment
;
The symmetry employed for this shelxl refinement is uniquely defined
by the following loop, which should always be used as a source of
symmetry information in preference to the above space-group names.
They are only intended as comments.
;
_shelx_estimated_absorpt_t_max 0.958
_shelx_estimated_absorpt_t_min 0.845
_olex2_refinement_description
;
1. Fixed Uiso
 At 1.2 times of:
  All C(H) groups, All C(H,H) groups
 At 1.5 times of:
  All O(H) groups
2. Uiso/Uaniso restraints and constraints
C21A \\sim C22A \\sim C23A \\sim C24A \\sim O7A \\sim C21B \\sim C22B \\sim
C23B \\sim C24B \\sim O7B: within 2A with sigma of 0.001 and sigma for terminal
atoms of 0.002
3. Same fragment restrains
{C21A, C22A, C23A, C24A, O7A} sigma for 1-2: 0.02, 1-3: 0.04
as
{C21B, C22B, C23B, C24B, O7B}
4. Others
 Sof(C21B)=Sof(H21C)=Sof(H21D)=Sof(C22B)=Sof(H22C)=Sof(H22D)=Sof(C23B)=
 Sof(H23C)=Sof(H23D)=Sof(C24B)=Sof(H24C)=Sof(H24D)=Sof(O7B)=1-FVAR(1)
 Sof(C21A)=Sof(H21A)=Sof(H21B)=Sof(C22A)=Sof(H22A)=Sof(H22B)=Sof(C23A)=
 Sof(H23A)=Sof(H23B)=Sof(C24A)=Sof(H24A)=Sof(H24B)=Sof(O7A)=FVAR(1)
5.a Ternary CH refined with riding coordinates:
 C19(H19), C20(H20)
5.b Secondary CH2 refined with riding coordinates:
 C21A(H21A,H21B), C22A(H22A,H22B), C23A(H23A,H23B), C24A(H24A,H24B), C21B(H21C,
 H21D), C22B(H22C,H22D), C23B(H23C,H23D), C24B(H24C,H24D)
5.c Aromatic/amide H refined with riding coordinates:
 C2(H2A), C5(H5), C9(H9), C12(H12), C15(H15), C18(H18)
5.d Idealised tetrahedral OH refined as rotating group:
 O1(H1), O2(H2), O3(H3), O4(H4)
;
_shelx_shelxl_version_number 2014/7
_olex2_exptl_crystal_mounting_method 'mounted on a Mitegen Microloops'
_olex2_submission_original_sample_id 'SLB-2-49+51 '
_olex2_submission_special_instructions 'No special instructions were received'

loop_
_space_group_symop_operation_xyz
'x, y, z'
'-x, -y, z'
'x+1/4, -y+1/4, z+1/4'
'-x+1/4, y+1/4, z+1/4'
'x, y+1/2, z+1/2'
'-x, -y+1/2, z+1/2'
'x+1/4, -y+3/4, z+3/4'
'-x+1/4, y+3/4, z+3/4'
'x+1/2, y, z+1/2'
'-x+1/2, -y, z+1/2'
'x+3/4, -y+1/4, z+3/4'
'-x+3/4, y+1/4, z+3/4'
'x+1/2, y+1/2, z'
'-x+1/2, -y+1/2, z'
'x+3/4, -y+3/4, z+1/4'
'-x+3/4, y+3/4, z+1/4'

loop_
_atom_site_label
_atom_site_type_symbol
_atom_site_fract_x
_atom_site_fract_y
_atom_site_fract_z
_atom_site_U_iso_or_equiv
_atom_site_adp_type
_atom_site_occupancy
_atom_site_site_symmetry_order
_atom_site_calc_flag
_atom_site_refinement_flags_posn
_atom_site_refinement_flags_adp
_atom_site_refinement_flags_occupancy
_atom_site_disorder_assembly
_atom_site_disorder_group
O1 O 0.39154(13) 0.67750(5) 0.3636(3) 0.0463(6) Uani 1 1 d . . . . .
H1 H 0.4063 0.6902 0.4285 0.069 Uiso 1 1 calc GR . . . .
O2 O 0.47210(15) 0.66961(6) 0.6053(4) 0.0546(7) Uani 1 1 d . . . . .
H2 H 0.4818 0.6646 0.6976 0.082 Uiso 1 1 calc GR . . . .
O3 O 0.25096(11) 0.49080(6) 0.5264(4) 0.0489(6) Uani 1 1 d . . . . .
H3 H 0.2235 0.4996 0.4716 0.073 Uiso 1 1 calc GR . . . .
O4 O 0.33256(10) 0.48496(5) 0.7631(3) 0.0386(5) Uani 1 1 d . . . . .
H4 H 0.3611 0.4853 0.8312 0.058 Uiso 1 1 calc GR . . . .
O5 O 0.54748(11) 0.53334(6) -0.1395(3) 0.0436(6) Uani 1 1 d . . . . .
O6 O 0.63267(13) 0.52249(8) 0.0887(4) 0.0537(7) Uani 1 1 d . . . . .
C1 C 0.41395(13) 0.59451(7) 0.3447(3) 0.0291(6) Uani 1 1 d . . . . .
C2 C 0.39251(14) 0.62384(7) 0.3080(4) 0.0321(6) Uani 1 1 d . . . . .
H2A H 0.3642 0.6269 0.2230 0.038 Uiso 1 1 calc R . . . .
C3 C 0.41307(16) 0.64884(7) 0.3976(4) 0.0369(7) Uani 1 1 d . . . . .
C4 C 0.45567(16) 0.64418(7) 0.5235(4) 0.0378(7) Uani 1 1 d . . . . .
C5 C 0.47851(14) 0.61476(7) 0.5547(4) 0.0332(6) Uani 1 1 d . . . . .
H5 H 0.5082 0.6117 0.6365 0.040 Uiso 1 1 calc R . . . .
C6 C 0.45785(12) 0.59012(7) 0.4665(4) 0.0289(5) Uani 1 1 d . . . . .
C7 C 0.37555(12) 0.54175(6) 0.3861(3) 0.0277(5) Uani 1 1 d . . . . .
C8 C 0.41989(12) 0.53749(6) 0.5057(3) 0.0271(5) Uani 1 1 d . . . . .
C9 C 0.40732(12) 0.51818(6) 0.6312(4) 0.0291(5) Uani 1 1 d . . . . .
H9 H 0.4376 0.5152 0.7118 0.035 Uiso 1 1 calc R . . . .
C10 C 0.34945(13) 0.50312(7) 0.6380(4) 0.0320(6) Uani 1 1 d . . . . .
C11 C 0.30600(13) 0.50670(7) 0.5156(4) 0.0332(6) Uani 1 1 d . . . . .
C12 C 0.31908(13) 0.52589(6) 0.3886(4) 0.0306(6) Uani 1 1 d . . . . .
H12 H 0.2898 0.5281 0.3050 0.037 Uiso 1 1 calc R . . . .
C13 C 0.45754(13) 0.55291(6) 0.1968(4) 0.0295(5) Uani 1 1 d . . . . .
C14 C 0.50465(13) 0.54820(6) 0.3228(4) 0.0294(6) Uani 1 1 d . . . . .
C15 C 0.56314(14) 0.53802(7) 0.2905(4) 0.0343(6) Uani 1 1 d . . . . .
H15 H 0.5925 0.5349 0.3732 0.041 Uiso 1 1 calc R . . . .
C16 C 0.58076(14) 0.53183(7) 0.1295(4) 0.0370(6) Uani 1 1 d . . . . .
C17 C 0.53178(14) 0.53771(7) -0.0009(4) 0.0355(6) Uani 1 1 d . . . . .
C18 C 0.47002(14) 0.54779(7) 0.0434(4) 0.0334(6) Uani 1 1 d . . . . .
H18 H 0.4385 0.5508 -0.0342 0.040 Uiso 1 1 calc R . . . .
C19 C 0.39579(12) 0.56480(6) 0.2610(3) 0.0288(5) Uani 1 1 d . . . . .
H19 H 0.3634 0.5680 0.1773 0.035 Uiso 1 1 calc R . . . .
C20 C 0.47911(12) 0.55658(6) 0.4842(3) 0.0283(5) Uani 1 1 d . . . . .
H20 H 0.5103 0.5536 0.5707 0.034 Uiso 1 1 calc R . . . .
C21A C 0.5541(3) 0.63290(15) 0.9507(7) 0.0611(7) Uani 0.815(5) 1 d D U P A 1
H21A H 0.5928 0.6371 0.8898 0.073 Uiso 0.815(5) 1 calc R . P A 1
H21B H 0.5427 0.6109 0.9375 0.073 Uiso 0.815(5) 1 calc R . P A 1
C22A C 0.5633(3) 0.64070(15) 1.1228(7) 0.0609(7) Uani 0.815(5) 1 d D U P A 1
H22A H 0.6078 0.6382 1.1538 0.073 Uiso 0.815(5) 1 calc R . P A 1
H22B H 0.5370 0.6273 1.1903 0.073 Uiso 0.815(5) 1 calc R . P A 1
C23A C 0.5430(3) 0.67437(13) 1.1368(8) 0.0593(8) Uani 0.815(5) 1 d D U P A 1
H23A H 0.5279 0.6792 1.2442 0.071 Uiso 0.815(5) 1 calc R . P A 1
H23B H 0.5775 0.6886 1.1087 0.071 Uiso 0.815(5) 1 calc R . P A 1
C24A C 0.4904(3) 0.67560(14) 1.0176(7) 0.0592(7) Uani 0.815(5) 1 d D U P A 1
H24A H 0.4498 0.6712 1.0695 0.071 Uiso 0.815(5) 1 calc R . P A 1
H24B H 0.4882 0.6964 0.9697 0.071 Uiso 0.815(5) 1 calc R . P A 1
O7A O 0.5027(2) 0.65309(10) 0.8996(5) 0.0602(7) Uani 0.815(5) 1 d D U P A 1
C21B C 0.5394(13) 0.6737(5) 1.057(3) 0.0602(7) Uani 0.185(5) 1 d D U P A 2
H21C H 0.5625 0.6929 1.0318 0.072 Uiso 0.185(5) 1 calc R . P A 2
H21D H 0.4984 0.6795 1.1030 0.072 Uiso 0.185(5) 1 calc R . P A 2
C22B C 0.5769(12) 0.6545(5) 1.175(3) 0.0603(8) Uani 0.185(5) 1 d D U P A 2
H22C H 0.5571 0.6546 1.2804 0.072 Uiso 0.185(5) 1 calc R . P A 2
H22D H 0.6208 0.6619 1.1838 0.072 Uiso 0.185(5) 1 calc R . P A 2
C23B C 0.5734(12) 0.6224(5) 1.098(3) 0.0609(8) Uani 0.185(5) 1 d D U P A 2
H23C H 0.6145 0.6169 1.0509 0.073 Uiso 0.185(5) 1 calc R . P A 2
H23D H 0.5625 0.6066 1.1772 0.073 Uiso 0.185(5) 1 calc R . P A 2
C24B C 0.5233(13) 0.6236(5) 0.970(3) 0.0607(8) Uani 0.185(5) 1 d D U P A 2
H24C H 0.5308 0.6075 0.8898 0.073 Uiso 0.185(5) 1 calc R . P A 2
H24D H 0.4811 0.6205 1.0161 0.073 Uiso 0.185(5) 1 calc R . P A 2
O7B O 0.5286(10) 0.6544(5) 0.901(2) 0.0603(8) Uani 0.185(5) 1 d D U P A 2

loop_
_atom_site_aniso_label
_atom_site_aniso_U_11
_atom_site_aniso_U_22
_atom_site_aniso_U_33
_atom_site_aniso_U_23
_atom_site_aniso_U_13
_atom_site_aniso_U_12
O1 0.0583(15) 0.0333(11) 0.0474(15) 0.0028(10) -0.0124(12) 0.0035(10)
O2 0.0758(18) 0.0334(11) 0.0545(18) -0.0011(11) -0.0276(14) -0.0085(11)
O3 0.0304(11) 0.0540(14) 0.0624(17) 0.0067(13) -0.0020(11) -0.0010(10)
O4 0.0304(10) 0.0441(11) 0.0412(13) 0.0100(10) 0.0021(9) -0.0007(8)
O5 0.0456(12) 0.0518(13) 0.0334(12) -0.0060(10) 0.0025(10) 0.0055(10)
O6 0.0457(13) 0.0715(17) 0.0440(15) 0.0053(13) 0.0049(11) 0.0186(13)
C1 0.0291(12) 0.0319(13) 0.0264(14) 0.0007(10) -0.0009(10) -0.0005(10)
C2 0.0332(13) 0.0345(13) 0.0285(15) 0.0044(11) -0.0041(11) 0.0016(11)
C3 0.0417(15) 0.0316(14) 0.0373(17) 0.0005(12) -0.0024(12) -0.0007(11)
C4 0.0440(15) 0.0364(14) 0.0330(16) -0.0007(13) -0.0086(13) -0.0091(12)
C5 0.0316(13) 0.0370(14) 0.0310(15) -0.0001(12) -0.0077(11) -0.0054(11)
C6 0.0274(11) 0.0331(13) 0.0264(13) 0.0012(11) -0.0031(10) -0.0022(10)
C7 0.0279(12) 0.0293(12) 0.0259(13) -0.0037(10) -0.0023(10) 0.0035(10)
C8 0.0248(11) 0.0300(11) 0.0264(13) -0.0033(10) -0.0027(10) 0.0023(9)
C9 0.0266(11) 0.0326(13) 0.0279(13) -0.0017(11) -0.0026(10) 0.0035(10)
C10 0.0290(13) 0.0316(13) 0.0354(15) 0.0003(11) 0.0025(12) 0.0027(10)
C11 0.0252(12) 0.0320(13) 0.0425(17) -0.0045(12) 0.0007(12) 0.0018(10)
C12 0.0248(12) 0.0319(12) 0.0352(15) -0.0053(11) -0.0077(11) 0.0050(10)
C13 0.0304(12) 0.0308(12) 0.0275(13) -0.0001(10) -0.0038(11) 0.0026(10)
C14 0.0303(13) 0.0293(12) 0.0286(14) 0.0029(10) -0.0039(10) 0.0002(10)
C15 0.0303(13) 0.0397(14) 0.0328(16) 0.0033(12) -0.0050(12) 0.0049(11)
C16 0.0323(13) 0.0399(15) 0.0388(17) 0.0030(13) -0.0003(13) 0.0054(11)
C17 0.0398(15) 0.0343(13) 0.0323(16) -0.0028(12) 0.0021(12) 0.0015(11)
C18 0.0370(14) 0.0355(14) 0.0276(15) -0.0029(12) -0.0027(11) 0.0048(11)
C19 0.0277(12) 0.0329(12) 0.0258(13) -0.0012(11) -0.0076(10) 0.0019(9)
C20 0.0265(11) 0.0333(13) 0.0249(14) 0.0003(11) -0.0071(10) 0.0001(10)
C21A 0.0701(16) 0.0689(14) 0.0441(13) -0.0033(11) -0.0132(13) 0.0083(13)
C22A 0.0700(15) 0.0687(14) 0.0441(13) -0.0029(11) -0.0136(12) 0.0077(13)
C23A 0.0688(16) 0.0672(14) 0.0421(13) -0.0033(12) -0.0139(13) 0.0063(13)
C24A 0.0685(16) 0.0669(14) 0.0422(13) -0.0028(11) -0.0135(13) 0.0070(13)
O7A 0.0695(15) 0.0679(14) 0.0433(12) -0.0031(11) -0.0143(12) 0.0075(13)
C21B 0.0695(16) 0.0679(14) 0.0433(13) -0.0030(12) -0.0138(13) 0.0072(13)
C22B 0.0696(16) 0.0679(15) 0.0433(14) -0.0033(13) -0.0139(14) 0.0073(14)
C23B 0.0701(16) 0.0685(15) 0.0440(14) -0.0032(13) -0.0135(14) 0.0078(14)
C24B 0.0699(16) 0.0684(15) 0.0438(13) -0.0031(12) -0.0137(13) 0.0077(14)
O7B 0.0696(16) 0.0681(14) 0.0434(13) -0.0029(12) -0.0137(13) 0.0075(13)

loop_
_atom_type_symbol
_atom_type_description
_atom_type_scat_dispersion_real
_atom_type_scat_dispersion_imag
_atom_type_scat_source
C C 0.0140 0.0070 'International Tables Vol C Tables 4.2.6.8 and 6.1.1.4'
H H 0.0000 0.0000 'International Tables Vol C Tables 4.2.6.8 and 6.1.1.4'
O O 0.0390 0.0250 'International Tables Vol C Tables 4.2.6.8 and 6.1.1.4'

loop_
_geom_angle_atom_site_label_1
_geom_angle_atom_site_label_2
_geom_angle_atom_site_label_3
_geom_angle
C3 O1 H1 109.5
C4 O2 H2 109.5
C11 O3 H3 109.5
C10 O4 H4 109.5
C2 C1 C6 120.5(3)
C2 C1 C19 126.0(3)
C6 C1 C19 113.5(2)
C1 C2 H2A 120.4
C1 C2 C3 119.1(3)
C3 C2 H2A 120.4
O1 C3 C2 119.3(3)
O1 C3 C4 120.5(3)
C2 C3 C4 120.1(3)
O2 C4 C3 116.0(3)
O2 C4 C5 124.1(3)
C5 C4 C3 119.9(3)
C4 C5 H5 120.1
C6 C5 C4 119.7(3)
C6 C5 H5 120.1
C1 C6 C20 113.4(2)
C5 C6 C1 120.5(3)
C5 C6 C20 126.1(3)
C8 C7 C19 113.7(2)
C12 C7 C8 120.6(3)
C12 C7 C19 125.6(2)
C7 C8 C20 113.7(2)
C9 C8 C7 120.6(2)
C9 C8 C20 125.7(2)
C8 C9 H9 120.4
C8 C9 C10 119.1(3)
C10 C9 H9 120.4
O4 C10 C9 122.2(3)
O4 C10 C11 117.7(3)
C9 C10 C11 120.1(3)
O3 C11 C10 117.5(3)
O3 C11 C12 121.8(3)
C12 C11 C10 120.6(3)
C7 C12 C11 118.8(3)
C7 C12 H12 120.6
C11 C12 H12 120.6
C14 C13 C19 112.1(3)
C18 C13 C14 122.8(3)
C18 C13 C19 125.1(3)
C13 C14 C20 112.1(2)
C15 C14 C13 121.6(3)
C15 C14 C20 126.3(3)
C14 C15 H15 120.2
C14 C15 C16 119.5(3)
C16 C15 H15 120.2
O6 C16 C15 124.2(3)
O6 C16 C17 117.5(3)
C15 C16 C17 118.3(3)
O5 C17 C16 118.3(3)
O5 C17 C18 122.9(3)
C18 C17 C16 118.8(3)
C13 C18 C17 118.9(3)
C13 C18 H18 120.5
C17 C18 H18 120.5
C1 C19 C7 107.6(2)
C1 C19 H19 113.0
C7 C19 H19 113.0
C13 C19 C1 103.6(2)
C13 C19 C7 105.9(2)
C13 C19 H19 113.0
C6 C20 H20 113.2
C8 C20 C6 106.5(2)
C8 C20 H20 113.2
C14 C20 C6 104.1(2)
C14 C20 C8 106.0(2)
C14 C20 H20 113.2
H21A C21A H21B 108.9
C22A C21A H21A 110.9
C22A C21A H21B 110.9
O7A C21A H21A 110.9
O7A C21A H21B 110.9
O7A C21A C22A 104.4(5)
C21A C22A H22A 110.8
C21A C22A H22B 110.8
C21A C22A C23A 104.6(5)
H22A C22A H22B 108.9
C23A C22A H22A 110.8
C23A C22A H22B 110.8
C22A C23A H23A 111.6
C22A C23A H23B 111.6
H23A C23A H23B 109.4
C24A C23A C22A 101.0(5)
C24A C23A H23A 111.6
C24A C23A H23B 111.6
C23A C24A H24A 110.1
C23A C24A H24B 110.1
H24A C24A H24B 108.4
O7A C24A C23A 108.1(5)
O7A C24A H24A 110.1
O7A C24A H24B 110.1
C24A O7A C21A 109.8(4)
H21C C21B H21D 108.2
C22B C21B H21C 109.7
C22B C21B H21D 109.7
C22B C21B O7B 109.8(16)
O7B C21B H21C 109.7
O7B C21B H21D 109.7
C21B C22B H22C 111.6
C21B C22B H22D 111.6
C21B C22B C23B 100.7(16)
H22C C22B H22D 109.4
C23B C22B H22C 111.6
C23B C22B H22D 111.6
C22B C23B H23C 110.1
C22B C23B H23D 110.1
H23C C23B H23D 108.5
C24B C23B C22B 107.8(17)
C24B C23B H23C 110.1
C24B C23B H23D 110.1
C23B C24B H24C 110.7
C23B C24B H24D 110.7
H24C C24B H24D 108.8
O7B C24B C23B 105.3(18)
O7B C24B H24C 110.7
O7B C24B H24D 110.7
C24B O7B C21B 99.0(15)

loop_
_geom_bond_atom_site_label_1
_geom_bond_atom_site_label_2
_geom_bond_distance
O1 H1 0.8400
O1 C3 1.356(4)
O2 H2 0.8400
O2 C4 1.350(4)
O3 H3 0.8400
O3 C11 1.364(4)
O4 H4 0.8400
O4 C10 1.370(4)
O5 C17 1.239(4)
O6 C16 1.228(4)
C1 C2 1.387(4)
C1 C6 1.408(4)
C1 C19 1.522(4)
C2 H2A 0.9500
C2 C3 1.395(5)
C3 C4 1.418(5)
C4 C5 1.391(5)
C5 H5 0.9500
C5 C6 1.377(4)
C6 C20 1.531(4)
C7 C8 1.400(4)
C7 C12 1.386(4)
C7 C19 1.522(4)
C8 C9 1.382(4)
C8 C20 1.520(4)
C9 H9 0.9500
C9 C10 1.397(4)
C10 C11 1.401(4)
C11 C12 1.391(5)
C12 H12 0.9500
C13 C14 1.482(4)
C13 C18 1.349(5)
C13 C19 1.515(4)
C14 C15 1.350(4)
C14 C20 1.520(4)
C15 H15 0.9500
C15 C16 1.444(5)
C16 C17 1.543(4)
C17 C18 1.437(4)
C18 H18 0.9500
C19 H19 1.0000
C20 H20 1.0000
C21A H21A 0.9900
C21A H21B 0.9900
C21A C22A 1.513(8)
C21A O7A 1.468(7)
C22A H22A 0.9900
C22A H22B 0.9900
C22A C23A 1.527(8)
C23A H23A 0.9900
C23A H23B 0.9900
C23A C24A 1.512(8)
C24A H24A 0.9900
C24A H24B 0.9900
C24A O7A 1.424(7)
C21B H21C 0.9900
C21B H21D 0.9900
C21B C22B 1.53(2)
C21B O7B 1.58(2)
C22B H22C 0.9900
C22B H22D 0.9900
C22B C23B 1.54(2)
C23B H23C 0.9900
C23B H23D 0.9900
C23B C24B 1.52(2)
C24B H24C 0.9900
C24B H24D 0.9900
C24B O7B 1.47(2)

loop_
_geom_hbond_atom_site_label_D
_geom_hbond_atom_site_label_H
_geom_hbond_atom_site_label_A
_geom_hbond_distance_DH
_geom_hbond_distance_HA
_geom_hbond_distance_DA
_geom_hbond_angle_DHA
_geom_hbond_site_symmetry_A
O1 H1 O2 0.84 2.24 2.698(4) 114.5 .
O1 H1 O4 0.84 2.08 2.851(4) 151.5 12_554
O2 H2 O7A 0.84 1.84 2.682(5) 179.2 .
O2 H2 O7B 0.84 2.04 2.862(17) 165.0 .
O3 H3 O4 0.84 2.24 3.046(4) 161.2 10_564
O3 H3 O6 0.84 2.39 2.920(4) 121.5 9_455
O4 H4 O5 0.84 2.12 2.802(3) 137.6 2_666
O4 H4 O6 0.84 2.22 2.883(4) 136.1 2_666
C9 H9 O5 0.95 2.47 3.116(4) 124.8 2_666
C12 H12 O3 0.95 2.65 3.495(4) 148.4 10_564

loop_
_geom_torsion_atom_site_label_1
_geom_torsion_atom_site_label_2
_geom_torsion_atom_site_label_3
_geom_torsion_atom_site_label_4
_geom_torsion
O1 C3 C4 O2 0.6(5)
O1 C3 C4 C5 -178.5(3)
O2 C4 C5 C6 178.7(3)
O3 C11 C12 C7 179.0(3)
O4 C10 C11 O3 -2.7(4)
O4 C10 C11 C12 177.2(3)
O5 C17 C18 C13 -177.9(3)
O6 C16 C17 O5 -1.4(5)
O6 C16 C17 C18 178.2(3)
C1 C2 C3 O1 -179.1(3)
C1 C2 C3 C4 0.5(5)
C1 C6 C20 C8 -55.2(3)
C1 C6 C20 C14 56.6(3)
C2 C1 C6 C5 2.3(4)
C2 C1 C6 C20 -176.6(3)
C2 C1 C19 C7 -129.3(3)
C2 C1 C19 C13 118.8(3)
C2 C3 C4 O2 -178.9(3)
C2 C3 C4 C5 2.0(5)
C3 C4 C5 C6 -2.3(5)
C4 C5 C6 C1 0.2(5)
C4 C5 C6 C20 179.0(3)
C5 C6 C20 C8 126.0(3)
C5 C6 C20 C14 -122.3(3)
C6 C1 C2 C3 -2.6(5)
C6 C1 C19 C7 52.4(3)
C6 C1 C19 C13 -59.5(3)
C7 C8 C9 C10 -0.5(4)
C7 C8 C20 C6 54.5(3)
C7 C8 C20 C14 -56.0(3)
C8 C7 C12 C11 2.9(4)
C8 C7 C19 C1 -53.4(3)
C8 C7 C19 C13 56.9(3)
C8 C9 C10 O4 -176.4(3)
C8 C9 C10 C11 2.5(4)
C9 C8 C20 C6 -123.4(3)
C9 C8 C20 C14 126.1(3)
C9 C10 C11 O3 178.3(3)
C9 C10 C11 C12 -1.9(4)
C10 C11 C12 C7 -0.8(4)
C12 C7 C8 C9 -2.2(4)
C12 C7 C8 C20 179.8(2)
C12 C7 C19 C1 126.2(3)
C12 C7 C19 C13 -123.5(3)
C13 C14 C15 C16 0.7(4)
C13 C14 C20 C6 -56.6(3)
C13 C14 C20 C8 55.5(3)
C14 C13 C18 C17 -0.8(5)
C14 C13 C19 C1 57.7(3)
C14 C13 C19 C7 -55.4(3)
C14 C15 C16 O6 -179.9(3)
C14 C15 C16 C17 1.0(5)
C15 C14 C20 C6 122.4(3)
C15 C14 C20 C8 -125.5(3)
C15 C16 C17 O5 177.8(3)
C15 C16 C17 C18 -2.7(4)
C16 C17 C18 C13 2.5(4)
C18 C13 C14 C15 -0.8(5)
C18 C13 C14 C20 178.2(3)
C18 C13 C19 C1 -120.7(3)
C18 C13 C19 C7 126.3(3)
C19 C1 C2 C3 179.2(3)
C19 C1 C6 C5 -179.3(3)
C19 C1 C6 C20 1.8(3)
C19 C7 C8 C9 177.5(3)
C19 C7 C8 C20 -0.5(3)
C19 C7 C12 C11 -176.8(3)
C19 C13 C14 C15 -179.2(3)
C19 C13 C14 C20 -0.2(3)
C19 C13 C18 C17 177.3(3)
C20 C8 C9 C10 177.2(3)
C20 C14 C15 C16 -178.3(3)
C21A C22A C23A C24A 34.4(6)
C22A C21A O7A C24A 11.3(7)
C22A C23A C24A O7A -28.2(6)
C23A C24A O7A C21A 11.1(7)
O7A C21A C22A C23A -28.9(7)
C21B C22B C23B C24B -13(3)
C22B C21B O7B C24B 34(3)
C22B C23B C24B O7B 37(3)
C23B C24B O7B C21B -41(2)
O7B C21B C22B C23B -12(3)
